data_2214631
loop_
_publ_author_name
'Akkaya, Abdullah'
'Er\,sahin, Ferda'
'\,Senel, \.Ismet'
'A\<gar, Erbil'
'B\"uy\"ukg\"ung\"or, Orhan'

_publ_section_title
;
 (<i>E</i>)-2-Methyl-6-[3-(trifluoromethyl)phenyliminomethyl]phenol
;
_journal_coeditor_code EZ2084
_journal_issue 8
_journal_name_full 'Acta Crystallographica Section E'
_journal_page_first o3555
_journal_page_last o3555
_journal_paper_doi 10.1107/S1600536807030310
_journal_volume 63
_journal_year 2007
_chemical_formula_iupac 'C15 H12 N O F3'
_chemical_formula_moiety 'C15 H12 N1 O1 F3'
_chemical_formula_sum 'C15 H12 F3 N O'
_chemical_formula_weight 279.26
_chemical_melting_point 362.0(10)
_chemical_name_systematic
;
(<i>E</i>)-2-Methyl-6-[3-(trifluoromethyl)phenyliminomethyl]phenol
;
_space_group_IT_number 19
_symmetry_cell_setting orthorhombic
_symmetry_space_group_name_Hall 'P 2ac 2ab'
_symmetry_space_group_name_H-M 'P 21 21 21'
_atom_sites_solution_hydrogens geom
_atom_sites_solution_primary direct
_atom_sites_solution_secondary difmap
_cell_angle_alpha 90.00
_cell_angle_beta 90.00
_cell_angle_gamma 90.00
_cell_formula_units_Z 4
_cell_length_a 6.1462(4)
_cell_length_b 14.2873(8)
_cell_length_c 14.8352(13)
_cell_measurement_reflns_used 12218
_cell_measurement_temperature 296
_cell_measurement_theta_max 27.98
_cell_measurement_theta_min 1.98
_cell_volume 1302.72(16)
_computing_cell_refinement X-AREA
_computing_data_collection 'X-AREA (Stoe & Cie, 2002)'
_computing_data_reduction 'X-RED (Stoe & Cie, 2002)'
_computing_molecular_graphics 'ORTEP-3 for Windows (Farrugia, 1997)'
_computing_publication_material 'WinGX (Farrugia, 1999)'
_computing_structure_refinement 'SHELXL97 (Sheldrick, 1997)'
_computing_structure_solution 'SHELXS97 (Sheldrick, 1997)'
_diffrn_ambient_temperature 296
_diffrn_detector_area_resol_mean 6.67
_diffrn_measured_fraction_theta_full 0.996
_diffrn_measured_fraction_theta_max 0.996
_diffrn_measurement_device_type 'Stoe IPDSII'
_diffrn_measurement_method 'rotation method'
_diffrn_radiation_source 'sealed X-ray tube,12x0.4 mm long-fine focus'
_diffrn_radiation_type MoK\a
_diffrn_radiation_wavelength 0.71073
_diffrn_reflns_av_R_equivalents 0.054
_diffrn_reflns_av_sigmaI/netI 0.025
_diffrn_reflns_limit_h_max 8
_diffrn_reflns_limit_h_min -8
_diffrn_reflns_limit_k_max 18
_diffrn_reflns_limit_k_min -18
_diffrn_reflns_limit_l_max 19
_diffrn_reflns_limit_l_min -19
_diffrn_reflns_number 12218
_diffrn_reflns_theta_full 27.9
_diffrn_reflns_theta_max 27.9
_diffrn_reflns_theta_min 2.0
_diffrn_standards_decay_% <2
_diffrn_standards_number 0
_exptl_absorpt_coefficient_mu 0.119
_exptl_absorpt_correction_T_max 0.989
_exptl_absorpt_correction_T_min 0.940
_exptl_absorpt_correction_type integration
_exptl_absorpt_process_details '(X-RED; Stoe & Cie, 2002)'
_exptl_crystal_colour 'light brown'
_exptl_crystal_density_diffrn 1.424
_exptl_crystal_density_method 'not measured'
_exptl_crystal_description plate
_exptl_crystal_F_000 576
_exptl_crystal_size_max 0.640
_exptl_crystal_size_mid 0.383
_exptl_crystal_size_min 0.100
_refine_diff_density_max 0.64
_refine_diff_density_min -0.56
_refine_ls_extinction_coef 0.047(18)
_refine_ls_extinction_expression Fc^*^=kFc[1+0.001xFc^2^\l^3^/sin(2\q)]^-1/4^
_refine_ls_extinction_method SHELXL97
_refine_ls_goodness_of_fit_ref 1.13
_refine_ls_hydrogen_treatment constr
_refine_ls_matrix_type full
_refine_ls_number_parameters 183
_refine_ls_number_reflns 1809
_refine_ls_number_restraints 60
_refine_ls_restrained_S_all 1.11
_refine_ls_R_factor_all 0.089
_refine_ls_R_factor_gt 0.076
_refine_ls_shift/su_max 0.000
_refine_ls_shift/su_mean 0.000
_refine_ls_structure_factor_coef Fsqd
_refine_ls_weighting_details 'calc w=1/[\s^2^(Fo^2^)+(0.1762P)^2^+0.1334P] where P=(Fo^2^+2Fc^2^)/3'
_refine_ls_weighting_scheme calc
_refine_ls_wR_factor_gt 0.242
_refine_ls_wR_factor_ref 0.257
_reflns_number_gt 1382
_reflns_number_total 1809
_reflns_threshold_expression I>2\s(I)
_cod_data_source_file ez2084.cif
_cod_data_source_block I
_cod_depositor_comments
;
The following automatic conversions were performed:

'_chemical_melting_point' value '361-363' was changed to '362.0(10)'
- the average value was taken and precision was estimated.

Automatic conversion script
Id: cif_fix_values 1646 2011-03-28 12:23:43Z adriana 

The following automatic conversions were performed:

'_chemical_melting_point' value '361-363' was changed to '362.0(10)'
- the average value was taken and precision was estimated.

Automatic conversion script
Id: cif_fix_values 1715 2011-07-08 13:25:40Z adriana 
;
_cod_database_code 2214631
_cod_database_fobs_code 2214631

loop_
_symmetry_equiv_pos_as_xyz
'x, y, z'
'-x+1/2, -y, z+1/2'
'x+1/2, -y+1/2, -z'
'-x, y+1/2, -z+1/2'

loop_
_atom_site_type_symbol
_atom_site_label
_atom_site_fract_x
_atom_site_fract_y
_atom_site_fract_z
_atom_site_U_iso_or_equiv
_atom_site_adp_type
_atom_site_calc_flag
_atom_site_refinement_flags
_atom_site_occupancy
_atom_site_disorder_assembly
_atom_site_disorder_group
C C1 0.2623(7) 0.4947(3) 0.5940(3) 0.0517(9) Uani d . 1 . .
C C2 0.1767(7) 0.5864(3) 0.6013(3) 0.0526(9) Uani d . 1 . .
C C3 -0.0192(8) 0.6022(3) 0.6485(3) 0.0600(11) Uani d . 1 . .
C C4 -0.1198(8) 0.5266(3) 0.6884(3) 0.0624(11) Uani d . 1 . .
H H4 -0.2468 0.5367 0.7210 0.075 Uiso calc R 1 . .
C C5 -0.0406(8) 0.4364(3) 0.6819(3) 0.0619(11) Uani d . 1 . .
H H5 -0.1142 0.3867 0.7086 0.074 Uiso calc R 1 . .
C C6 0.1491(8) 0.4216(3) 0.6353(3) 0.0594(10) Uani d . 1 . .
H H6 0.2039 0.3610 0.6311 0.071 Uiso calc R 1 . .
C C7 0.4560(7) 0.4760(3) 0.5434(3) 0.0537(9) Uani d . 1 . .
H H7 0.5103 0.4152 0.5427 0.064 Uiso calc R 1 . .
C C8 0.7465(6) 0.5190(3) 0.4482(3) 0.0487(8) Uani d . 1 . .
C C9 0.8360(7) 0.4299(3) 0.4367(3) 0.0530(9) Uani d . 1 . .
H H9 0.7688 0.3783 0.4628 0.064 Uiso calc R 1 . .
C C10 1.0232(7) 0.4181(3) 0.3868(3) 0.0517(9) Uani d . 1 A .
C C11 1.1236(7) 0.4940(3) 0.3455(3) 0.0573(10) Uani d . 1 . .
H H11 1.2494 0.4858 0.3116 0.069 Uiso calc R 1 . .
C C12 1.0328(8) 0.5821(3) 0.3558(3) 0.0627(11) Uani d . 1 . .
H H12 1.0975 0.6335 0.3282 0.075 Uiso calc R 1 . .
C C13 0.8490(8) 0.5941(3) 0.4062(3) 0.0575(10) Uani d . 1 . .
H H13 0.7910 0.6538 0.4126 0.069 Uiso calc R 1 . .
C C14 1.1204(8) 0.3245(3) 0.3759(3) 0.0647(11) Uani d D 1 . .
C C15 -0.1111(10) 0.6981(3) 0.6536(4) 0.0804(16) Uani d . 1 . .
H H15A -0.1700 0.7152 0.5959 0.121 Uiso calc R 1 . .
H H15B 0.0016 0.7414 0.6699 0.121 Uiso calc R 1 . .
H H15C -0.2244 0.6998 0.6981 0.121 Uiso calc R 1 . .
F F1A 1.3306(15) 0.3212(7) 0.3954(7) 0.0894(11) Uani d PDU 0.494(8) A 1
F F2A 1.1093(16) 0.2935(5) 0.2898(6) 0.0894(11) Uani d PDU 0.494(8) A 1
F F3A 1.0319(15) 0.2600(5) 0.4290(6) 0.0894(11) Uani d PDU 0.494(8) A 1
F F1B 1.3337(15) 0.3227(7) 0.3589(7) 0.0894(11) Uani d PDU 0.506(8) A 2
F F2B 1.0222(15) 0.2705(5) 0.3169(6) 0.0894(11) Uani d PDU 0.506(8) A 2
F F3B 1.1159(15) 0.2748(5) 0.4569(5) 0.0894(11) Uani d PDU 0.506(8) A 2
N N1 0.5574(6) 0.5394(2) 0.4993(2) 0.0535(8) Uani d . 1 . .
O O1 0.2753(5) 0.6596(2) 0.5630(3) 0.0673(10) Uani d . 1 . .
H H1 0.3906 0.6426 0.5405 0.101 Uiso calc R 1 . .

loop_
_atom_site_aniso_label
_atom_site_aniso_U_11
_atom_site_aniso_U_22
_atom_site_aniso_U_33
_atom_site_aniso_U_12
_atom_site_aniso_U_13
_atom_site_aniso_U_23
C1 0.0514(18) 0.0513(18) 0.052(2) -0.0010(16) -0.0029(18) -0.0039(15)
C2 0.0508(19) 0.0510(19) 0.056(2) 0.0015(16) 0.0000(18) 0.0016(16)
C3 0.059(2) 0.063(2) 0.059(2) 0.0042(19) -0.002(2) -0.0033(18)
C4 0.054(2) 0.079(3) 0.054(2) -0.001(2) 0.005(2) 0.002(2)
C5 0.064(2) 0.064(2) 0.057(2) -0.011(2) 0.005(2) 0.0021(19)
C6 0.063(2) 0.054(2) 0.061(2) -0.0007(19) 0.002(2) 0.0024(18)
C7 0.0536(19) 0.0514(18) 0.056(2) 0.0008(17) 0.0018(18) -0.0022(16)
C8 0.0451(16) 0.0493(18) 0.0518(19) -0.0039(16) -0.0025(17) 0.0029(15)
C9 0.0489(19) 0.0518(19) 0.058(2) -0.0040(17) 0.0042(18) 0.0064(17)
C10 0.0499(19) 0.0541(19) 0.0512(19) -0.0034(17) 0.0004(17) 0.0008(16)
C11 0.053(2) 0.062(2) 0.057(2) -0.0048(19) 0.0074(18) 0.0025(18)
C12 0.069(3) 0.055(2) 0.064(2) -0.011(2) 0.006(2) 0.0072(19)
C13 0.061(2) 0.0479(18) 0.063(2) -0.0026(18) -0.002(2) 0.0035(17)
C14 0.062(2) 0.064(2) 0.068(3) -0.001(2) 0.011(2) -0.003(2)
C15 0.076(3) 0.062(3) 0.103(4) 0.014(2) 0.023(3) 0.000(3)
F1A 0.094(2) 0.0753(15) 0.099(3) 0.0152(14) 0.003(2) -0.0061(17)
F2A 0.094(2) 0.0753(15) 0.099(3) 0.0152(14) 0.003(2) -0.0061(17)
F3A 0.094(2) 0.0753(15) 0.099(3) 0.0152(14) 0.003(2) -0.0061(17)
F1B 0.094(2) 0.0753(15) 0.099(3) 0.0152(14) 0.003(2) -0.0061(17)
F2B 0.094(2) 0.0753(15) 0.099(3) 0.0152(14) 0.003(2) -0.0061(17)
F3B 0.094(2) 0.0753(15) 0.099(3) 0.0152(14) 0.003(2) -0.0061(17)
N1 0.0489(16) 0.0511(16) 0.0605(19) 0.0011(14) -0.0017(15) 0.0037(14)
O1 0.0653(19) 0.0497(15) 0.087(2) 0.0024(14) 0.0152(18) 0.0053(14)

loop_
_atom_type_symbol
_atom_type_description
_atom_type_scat_dispersion_real
_atom_type_scat_dispersion_imag
_atom_type_scat_source
C C 0.0033 0.0016 'International Tables Vol C Tables 4.2.6.8 and 6.1.1.4'
H H 0.0000 0.0000 'International Tables Vol C Tables 4.2.6.8 and 6.1.1.4'
F F 0.0171 0.0103 'International Tables Vol C Tables 4.2.6.8 and 6.1.1.4'
N N 0.0061 0.0033 'International Tables Vol C Tables 4.2.6.8 and 6.1.1.4'
O O 0.0106 0.0060 'International Tables Vol C Tables 4.2.6.8 and 6.1.1.4'

loop_
_geom_angle_atom_site_label_1
_geom_angle_atom_site_label_2
_geom_angle_atom_site_label_3
_geom_angle
C6 C1 C2 118.3(4)
C6 C1 C7 120.3(4)
C2 C1 C7 121.4(4)
O1 C2 C3 118.3(4)
O1 C2 C1 121.6(4)
C3 C2 C1 120.2(4)
C4 C3 C2 118.1(4)
C4 C3 C15 122.1(4)
C2 C3 C15 119.8(4)
C3 C4 C5 122.9(4)
C3 C4 H4 118.5
C5 C4 H4 118.5
C6 C5 C4 118.6(4)
C6 C5 H5 120.7
C4 C5 H5 120.7
C5 C6 C1 121.9(4)
C5 C6 H6 119.0
C1 C6 H6 119.0
N1 C7 C1 122.7(4)
N1 C7 H7 118.6
C1 C7 H7 118.6
C13 C8 C9 118.0(4)
C13 C8 N1 116.9(3)
C9 C8 N1 125.1(3)
C10 C9 C8 120.4(4)
C10 C9 H9 119.8
C8 C9 H9 119.8
C9 C10 C11 120.8(4)
C9 C10 C14 120.6(4)
C11 C10 C14 118.6(4)
C12 C11 C10 118.8(4)
C12 C11 H11 120.6
C10 C11 H11 120.6
C13 C12 C11 120.5(4)
C13 C12 H12 119.7
C11 C12 H12 119.7
C12 C13 C8 121.5(4)
C12 C13 H13 119.2
C8 C13 H13 119.2
F2B C14 F1A 125.0(7)
F2B C14 F3A 78.4(6)
F1A C14 F3A 104.2(7)
F2B C14 F1B 108.3(7)
F3A C14 F1B 120.0(7)
F1A C14 F2A 104.1(6)
F3A C14 F2A 108.2(6)
F1B C14 F2A 82.2(6)
F2B C14 F3B 105.4(6)
F1A C14 F3B 79.2(6)
F1B C14 F3B 99.9(7)
F2A C14 F3B 130.2(6)
F2B C14 C10 114.8(5)
F1A C14 C10 113.8(6)
F3A C14 C10 113.5(5)
F1B C14 C10 115.9(6)
F2A C14 C10 112.4(5)
F3B C14 C10 111.0(5)
C3 C15 H15A 109.5
C3 C15 H15B 109.5
H15A C15 H15B 109.5
C3 C15 H15C 109.5
H15A C15 H15C 109.5
H15B C15 H15C 109.5
C7 N1 C8 121.9(3)
C2 O1 H1 109.5

loop_
_geom_bond_atom_site_label_1
_geom_bond_atom_site_label_2
_geom_bond_distance
C1 C6 1.397(6)
C1 C2 1.416(5)
C1 C7 1.432(6)
C2 O1 1.335(5)
C2 C3 1.411(6)
C3 C4 1.378(6)
C3 C15 1.484(6)
C4 C5 1.381(7)
C4 H4 0.9300
C5 C6 1.372(6)
C5 H5 0.9300
C6 H6 0.9300
C7 N1 1.280(5)
C7 H7 0.9300
C8 C13 1.392(5)
C8 C9 1.397(6)
C8 N1 1.417(5)
C9 C10 1.378(6)
C9 H9 0.9300
C10 C11 1.390(6)
C10 C14 1.473(6)
C11 C12 1.386(6)
C11 H11 0.9300
C12 C13 1.365(7)
C12 H12 0.9300
C13 H13 0.9300
C14 F2B 1.312(9)
C14 F1A 1.325(10)
C14 F3A 1.329(9)
C14 F1B 1.336(10)
C14 F2A 1.354(9)
C14 F3B 1.396(9)
C15 H15A 0.9600
C15 H15B 0.9600
C15 H15C 0.9600
O1 H1 0.8200

loop_
_geom_hbond_atom_site_label_D
_geom_hbond_atom_site_label_H
_geom_hbond_atom_site_label_A
_geom_hbond_site_symmetry_A
_geom_hbond_distance_DH
_geom_hbond_distance_HA
_geom_hbond_distance_DA
_geom_hbond_angle_DHA
O1 H1 N1 . 0.82 1.90 2.618(5) 145.9
C4 H4 Cg2 2_565 0.93 2.91 3.667(5) 140
C11 H11 Cg1 2_664 0.93 2.76 3.571(5) 146

loop_
_geom_torsion_atom_site_label_1
_geom_torsion_atom_site_label_2
_geom_torsion_atom_site_label_3
_geom_torsion_atom_site_label_4
_geom_torsion
C6 C1 C2 O1 -179.5(4)
C7 C1 C2 O1 -1.5(6)
C6 C1 C2 C3 -0.6(6)
C7 C1 C2 C3 177.5(4)
O1 C2 C3 C4 -179.6(4)
C1 C2 C3 C4 1.4(6)
O1 C2 C3 C15 0.8(6)
C1 C2 C3 C15 -178.2(5)
C2 C3 C4 C5 -1.7(7)
C15 C3 C4 C5 177.8(5)
C3 C4 C5 C6 1.3(7)
C4 C5 C6 C1 -0.4(7)
C2 C1 C6 C5 0.1(6)
C7 C1 C6 C5 -178.0(4)
C6 C1 C7 N1 175.1(4)
C2 C1 C7 N1 -2.9(6)
C13 C8 C9 C10 1.6(6)
N1 C8 C9 C10 -178.8(4)
C8 C9 C10 C11 -1.5(6)
C8 C9 C10 C14 178.8(4)
C9 C10 C11 C12 0.4(6)
C14 C10 C11 C12 -179.9(4)
C10 C11 C12 C13 0.5(7)
C11 C12 C13 C8 -0.3(7)
C9 C8 C13 C12 -0.7(6)
N1 C8 C13 C12 179.7(4)
C9 C10 C14 F2B 77.6(7)
C11 C10 C14 F2B -102.1(7)
C9 C10 C14 F1A -129.0(6)
C11 C10 C14 F1A 51.3(8)
C9 C10 C14 F3A -10.1(8)
C11 C10 C14 F3A 170.2(6)
C9 C10 C14 F1B -154.9(6)
C11 C10 C14 F1B 25.4(8)
C9 C10 C14 F2A 113.0(6)
C11 C10 C14 F2A -66.7(7)
C9 C10 C14 F3B -41.9(7)
C11 C10 C14 F3B 138.4(6)
C1 C7 N1 C8 -178.7(3)
C13 C8 N1 C7 -177.2(4)
C9 C8 N1 C7 3.2(6)
